data_4070215
loop_
_publ_author_name
'Abernethy, Robyn J.'
'Hill, Anthony F.'
'Smith, Matthew K.'
'Willis, Anthony C.'

_publ_section_title
;
 Boron Functionalization of Bis(pyrazolyl)borate Ligands: Molecular
 Structures of [RuX(PPh3)2{(MeO)2B(pz)2}] (X = H, Cl; pz = pyrazol-1-yl)
;
_journal_issue 21
_journal_name_full Organometallics
_journal_page_first 6152
_journal_paper_doi 10.1021/om9006592
_journal_volume 28
_journal_year 2009
_chemical_formula_sum 'C35 H59 B Cl N4 O3 P2 Ru'
_chemical_formula_weight 793.13
_chemical_name_systematic
; 
 ? 
;
_space_group_IT_number 14
_symmetry_cell_setting monoclinic
_symmetry_space_group_name_Hall '-P 2yn'
_symmetry_space_group_name_H-M 'P 1 21/n 1'
_atom_sites_solution_hydrogens geom
_atom_sites_solution_primary direct
_atom_sites_solution_secondary difmap
_audit_creation_method SHELXL-97
_cell_angle_alpha 90.00
_cell_angle_beta 109.33(3)
_cell_angle_gamma 90.00
_cell_formula_units_Z 4
_cell_length_a 8.5230(17)
_cell_length_b 39.545(8)
_cell_length_c 12.128(2)
_cell_measurement_reflns_used 123804
_cell_measurement_temperature 200(2)
_cell_measurement_theta_max 27.88
_cell_measurement_theta_min 2.91
_cell_volume 3857.2(15)
_computing_cell_refinement DENZO-SMN
_computing_data_collection 'Nonius Collect'
_computing_data_reduction 'X -Seed'
_computing_molecular_graphics 'X-Seed / POV-Ray'
_computing_publication_material 'Microsoft Office 2000'
_computing_structure_refinement 'SHELXL-97 (Sheldrick, 1997)'
_computing_structure_solution 'SHELXS-97 (Sheldrick, 1990)'
_diffrn_ambient_temperature 200(2)
_diffrn_measured_fraction_theta_full 0.992
_diffrn_measured_fraction_theta_max 0.992
_diffrn_measurement_device_type 'Nonius Kappa CCD'
_diffrn_measurement_method 'psi and omega scans'
_diffrn_radiation_monochromator graphite
_diffrn_radiation_source 'fine-focus sealed tube'
_diffrn_radiation_type MoK\a
_diffrn_radiation_wavelength 0.71073
_diffrn_reflns_av_R_equivalents 0.0606
_diffrn_reflns_av_sigmaI/netI 0.0349
_diffrn_reflns_limit_h_max 10
_diffrn_reflns_limit_h_min -10
_diffrn_reflns_limit_k_max 46
_diffrn_reflns_limit_k_min -46
_diffrn_reflns_limit_l_max 14
_diffrn_reflns_limit_l_min -14
_diffrn_reflns_number 52772
_diffrn_reflns_theta_full 25.06
_diffrn_reflns_theta_max 25.06
_diffrn_reflns_theta_min 2.97
_diffrn_standards_decay_% 0.00
_diffrn_standards_interval_count 0
_diffrn_standards_interval_time 0
_diffrn_standards_number 0
_exptl_absorpt_coefficient_mu 0.597
_exptl_absorpt_correction_T_max 0.951
_exptl_absorpt_correction_T_min 0.829
_exptl_absorpt_correction_type integration
_exptl_absorpt_process_details
;
Gaussian integration (Coppens, 1970)
;
_exptl_crystal_colour orange
_exptl_crystal_density_diffrn 1.366
_exptl_crystal_density_method 'not measured'
_exptl_crystal_description plate
_exptl_crystal_F_000 1668
_exptl_crystal_size_max 0.25
_exptl_crystal_size_mid 0.20
_exptl_crystal_size_min 0.08
_refine_diff_density_max 0.822
_refine_diff_density_min -0.690
_refine_diff_density_rms 0.100
_refine_ls_extinction_method none
_refine_ls_goodness_of_fit_ref 1.140
_refine_ls_hydrogen_treatment constr
_refine_ls_matrix_type full
_refine_ls_number_parameters 427
_refine_ls_number_reflns 6797
_refine_ls_number_restraints 0
_refine_ls_restrained_S_all 1.140
_refine_ls_R_factor_all 0.0984
_refine_ls_R_factor_gt 0.0826
_refine_ls_shift/su_max 0.000
_refine_ls_shift/su_mean 0.000
_refine_ls_structure_factor_coef Fsqd
_refine_ls_weighting_details 'calc w=1/[\s^2^(Fo^2^)+(0.0796P)^2^+22.9700P] where P=(Fo^2^+2Fc^2^)/3'
_refine_ls_weighting_scheme calc
_refine_ls_wR_factor_gt 0.2111
_refine_ls_wR_factor_ref 0.2202
_reflns_number_gt 5649
_reflns_number_total 6797
_reflns_threshold_expression >2sigma(I)
_cod_data_source_file om9006592_si_003.cif
_cod_data_source_block c:rja7
_cod_original_cell_volume 3857.2(13)
_cod_original_sg_symbol_H-M P21/n
_cod_database_code 4070215

loop_
_symmetry_equiv_pos_as_xyz
'x, y, z'
'-x+1/2, y+1/2, -z+1/2'
'-x, -y, -z'
'x-1/2, -y-1/2, z-1/2'

loop_
_atom_site_label
_atom_site_type_symbol
_atom_site_fract_x
_atom_site_fract_y
_atom_site_fract_z
_atom_site_U_iso_or_equiv
_atom_site_adp_type
_atom_site_occupancy
_atom_site_symmetry_multiplicity
_atom_site_calc_flag
_atom_site_refinement_flags
Ru1 Ru 0.57291(7) 0.140434(14) 0.16574(6) 0.0416(2) Uani 1 1 d .
Cl1 Cl 0.3442(3) 0.10590(5) 0.1790(2) 0.0641(6) Uani 1 1 d .
P1 P 0.6218(3) 0.10709(7) 0.0269(2) 0.0627(6) Uani 1 1 d .
O1 O 0.3927(6) 0.17683(12) 0.0447(5) 0.0475(12) Uani 1 1 d .
C1 C 0.2206(11) 0.1735(3) 0.0173(14) 0.108(5) Uani 1 1 d .
H1A H 0.1909 0.1768 0.0879 0.162 Uiso 1 1 calc R
H1B H 0.1865 0.1508 -0.0139 0.162 Uiso 1 1 calc R
H1C H 0.1639 0.1904 -0.0414 0.162 Uiso 1 1 calc R
B1 B 0.4531(15) 0.2088(2) 0.1015(12) 0.069(3) Uani 1 1 d .
P2 P 0.7720(2) 0.10810(5) 0.29157(18) 0.0456(5) Uani 1 1 d .
O2 O 0.3784(10) 0.23887(19) 0.0457(9) 0.100(3) Uani 1 1 d .
C2 C 0.3539(18) 0.2426(4) -0.0794(13) 0.134(6) Uani 1 1 d .
H2A H 0.4614 0.2408 -0.0920 0.201 Uiso 1 1 calc R
H2B H 0.3044 0.2647 -0.1064 0.201 Uiso 1 1 calc R
H2C H 0.2796 0.2247 -0.1233 0.201 Uiso 1 1 calc R
O3 O 1.248(3) 0.0271(5) 0.204(2) 0.338(15) Uani 1 1 d .
C3 C 0.795(2) 0.0776(5) 0.1028(12) 0.177(10) Uani 1 1 d .
H3A H 0.7480 0.0547 0.1015 0.212 Uiso 1 1 calc R
H3B H 0.8722 0.0766 0.0569 0.212 Uiso 1 1 calc R
C4 C 0.8816(15) 0.0849(3) 0.2100(9) 0.089(4) Uani 1 1 d .
H4A H 0.9794 0.0983 0.2098 0.107 Uiso 1 1 calc R
H4B H 0.9236 0.0635 0.2519 0.107 Uiso 1 1 calc R
C5 C 1.1496(18) 0.0211(7) 0.126(2) 0.235(17) Uani 1 1 d .
H5A H 1.0452 0.0192 0.1428 0.352 Uiso 1 1 calc R
H5B H 1.1737 -0.0005 0.0951 0.352 Uiso 1 1 calc R
H5C H 1.1393 0.0389 0.0678 0.352 Uiso 1 1 calc R
N11 N 0.4577(9) 0.20675(18) 0.2280(8) 0.071(2) Uani 1 1 d .
N12 N 0.5086(7) 0.17712(15) 0.2828(6) 0.0487(16) Uani 1 1 d .
C13 C 0.4905(12) 0.1791(2) 0.3869(10) 0.075(3) Uani 1 1 d .
H13 H 0.5152 0.1614 0.4430 0.090 Uiso 1 1 calc R
C14 C 0.4300(14) 0.2108(3) 0.4025(13) 0.096(4) Uani 1 1 d .
H14 H 0.4065 0.2189 0.4690 0.115 Uiso 1 1 calc R
C15 C 0.4116(13) 0.2280(3) 0.2985(13) 0.090(4) Uani 1 1 d .
H15 H 0.3737 0.2506 0.2807 0.108 Uiso 1 1 calc R
N21 N 0.6507(9) 0.20794(17) 0.1183(9) 0.077(3) Uani 1 1 d .
N22 N 0.7330(7) 0.17824(14) 0.1508(5) 0.0429(14) Uani 1 1 d .
C23 C 0.8888(9) 0.18450(19) 0.1597(7) 0.0497(19) Uani 1 1 d .
H23 H 0.9742 0.1679 0.1797 0.060 Uiso 1 1 calc R
C24 C 0.9134(10) 0.2176(2) 0.1371(9) 0.066(2) Uani 1 1 d .
H24 H 1.0144 0.2282 0.1396 0.079 Uiso 1 1 calc R
C25 C 0.7580(12) 0.2318(2) 0.1097(10) 0.077(3) Uani 1 1 d .
H25 H 0.7311 0.2548 0.0883 0.092 Uiso 1 1 calc R
C31 C 0.6928(14) 0.1296(4) -0.0828(11) 0.102(4) Uani 1 1 d .
C32 C 0.770(3) 0.1156(5) -0.1523(18) 0.186(10) Uani 1 1 d .
H32A H 0.6880 0.1007 -0.2078 0.223 Uiso 1 1 calc R
H32B H 0.8584 0.1007 -0.1020 0.223 Uiso 1 1 calc R
C33 C 0.847(2) 0.1362(5) -0.2217(16) 0.137(7) Uani 1 1 d .
H33A H 0.8568 0.1224 -0.2873 0.165 Uiso 1 1 calc R
H33B H 0.9607 0.1427 -0.1721 0.165 Uiso 1 1 calc R
C34 C 0.751(3) 0.1670(6) -0.2687(18) 0.166(8) Uani 1 1 d .
H34A H 0.8290 0.1839 -0.2813 0.199 Uiso 1 1 calc R
H34B H 0.6710 0.1613 -0.3466 0.199 Uiso 1 1 calc R
C35 C 0.664(2) 0.1826(5) -0.2075(16) 0.163(8) Uani 1 1 d .
H35A H 0.5712 0.1954 -0.2633 0.196 Uiso 1 1 calc R
H35B H 0.7376 0.1992 -0.1542 0.196 Uiso 1 1 calc R
C36 C 0.5908(12) 0.1597(3) -0.1355(8) 0.083(3) Uani 1 1 d .
H36A H 0.5739 0.1733 -0.0719 0.100 Uiso 1 1 calc R
H36B H 0.4802 0.1518 -0.1861 0.100 Uiso 1 1 calc R
C41 C 0.4561(15) 0.0760(2) -0.0487(8) 0.077(3) Uani 1 1 d .
C42 C 0.3063(13) 0.0934(2) -0.1340(8) 0.073(3) Uani 1 1 d .
H42A H 0.3382 0.1035 -0.1981 0.087 Uiso 1 1 calc R
H42B H 0.2691 0.1119 -0.0934 0.087 Uiso 1 1 calc R
C43 C 0.1622(17) 0.0684(3) -0.1855(10) 0.098(4) Uani 1 1 d .
H43A H 0.1214 0.0603 -0.1227 0.118 Uiso 1 1 calc R
H43B H 0.0694 0.0802 -0.2446 0.118 Uiso 1 1 calc R
C44 C 0.216(2) 0.0392(3) -0.2404(13) 0.113(5) Uani 1 1 d .
H44A H 0.1219 0.0231 -0.2688 0.135 Uiso 1 1 calc R
H44B H 0.2438 0.0472 -0.3089 0.135 Uiso 1 1 calc R
C45 C 0.358(2) 0.0218(3) -0.1614(12) 0.121(5) Uani 1 1 d .
H45A H 0.3911 0.0031 -0.2032 0.146 Uiso 1 1 calc R
H45B H 0.3273 0.0119 -0.0961 0.146 Uiso 1 1 calc R
C46 C 0.5038(18) 0.0466(3) -0.1127(11) 0.101(4) Uani 1 1 d .
H46A H 0.5999 0.0345 -0.0584 0.121 Uiso 1 1 calc R
H46B H 0.5375 0.0555 -0.1779 0.121 Uiso 1 1 calc R
C51 C 0.9500(10) 0.1300(2) 0.3980(8) 0.063(2) Uani 1 1 d .
C52 C 1.0879(13) 0.1106(3) 0.4828(11) 0.091(3) Uani 1 1 d .
H52A H 1.1227 0.0921 0.4410 0.109 Uiso 1 1 calc R
H52B H 1.0470 0.1003 0.5425 0.109 Uiso 1 1 calc R
C53 C 1.2373(12) 0.1329(3) 0.5430(9) 0.075(3) Uani 1 1 d .
H53A H 1.3218 0.1194 0.6027 0.090 Uiso 1 1 calc R
H53B H 1.2876 0.1408 0.4849 0.090 Uiso 1 1 calc R
C54 C 1.1870(15) 0.1632(3) 0.6008(12) 0.106(4) Uani 1 1 d .
H54A H 1.1609 0.1552 0.6701 0.127 Uiso 1 1 calc R
H54B H 1.2832 0.1787 0.6286 0.127 Uiso 1 1 calc R
C55 C 1.0473(12) 0.1817(3) 0.5271(12) 0.099(4) Uani 1 1 d .
H55A H 1.0847 0.1956 0.4727 0.118 Uiso 1 1 calc R
H55B H 1.0087 0.1973 0.5765 0.118 Uiso 1 1 calc R
C56 C 0.9030(10) 0.1607(2) 0.4570(7) 0.059(2) Uani 1 1 d .
H56A H 0.8264 0.1752 0.3960 0.070 Uiso 1 1 calc R
H56B H 0.8421 0.1528 0.5089 0.070 Uiso 1 1 calc R
C61 C 0.6970(11) 0.0743(2) 0.3686(7) 0.056(2) Uani 1 1 d .
C62 C 0.8215(13) 0.0455(2) 0.4228(10) 0.075(3) Uani 1 1 d .
H62A H 0.8587 0.0351 0.3614 0.091 Uiso 1 1 calc R
H62B H 0.9204 0.0550 0.4833 0.091 Uiso 1 1 calc R
C63 C 0.7433(17) 0.0185(2) 0.4774(11) 0.098(4) Uani 1 1 d .
H63A H 0.6499 0.0077 0.4158 0.117 Uiso 1 1 calc R
H63B H 0.8268 0.0009 0.5137 0.117 Uiso 1 1 calc R
C64 C 0.6785(17) 0.0342(3) 0.5713(10) 0.094(4) Uani 1 1 d .
H64A H 0.7722 0.0441 0.6351 0.113 Uiso 1 1 calc R
H64B H 0.6259 0.0165 0.6050 0.113 Uiso 1 1 calc R
C65 C 0.5527(15) 0.0614(2) 0.5147(10) 0.084(3) Uani 1 1 d .
H65A H 0.5116 0.0717 0.5744 0.100 Uiso 1 1 calc R
H65B H 0.4568 0.0511 0.4540 0.100 Uiso 1 1 calc R
C66 C 0.6282(13) 0.0891(2) 0.4589(8) 0.068(2) Uani 1 1 d .
H66A H 0.5417 0.1061 0.4211 0.082 Uiso 1 1 calc R
H66B H 0.7185 0.1007 0.5205 0.082 Uiso 1 1 calc R

loop_
_atom_site_aniso_label
_atom_site_aniso_U_11
_atom_site_aniso_U_22
_atom_site_aniso_U_33
_atom_site_aniso_U_23
_atom_site_aniso_U_13
_atom_site_aniso_U_12
Ru1 0.0354(3) 0.0334(3) 0.0602(4) -0.0036(3) 0.0215(3) -0.0002(2)
Cl1 0.0506(11) 0.0521(11) 0.0966(17) -0.0067(11) 0.0335(11) -0.0123(9)
P1 0.0605(13) 0.0755(15) 0.0494(13) -0.0060(11) 0.0146(11) 0.0292(12)
O1 0.036(3) 0.044(3) 0.059(3) 0.005(2) 0.010(2) 0.008(2)
C1 0.039(5) 0.069(7) 0.199(14) -0.015(8) 0.014(7) 0.008(5)
B1 0.084(8) 0.038(5) 0.098(9) 0.006(5) 0.047(7) 0.011(5)
P2 0.0466(11) 0.0438(10) 0.0470(11) -0.0016(9) 0.0162(9) 0.0087(8)
O2 0.079(5) 0.074(5) 0.136(8) 0.011(5) 0.022(5) 0.026(4)
C2 0.122(11) 0.130(12) 0.121(12) 0.069(10) 0.001(9) 0.049(10)
O3 0.39(3) 0.207(18) 0.37(3) 0.19(2) 0.05(3) 0.086(19)
C3 0.167(10) 0.240(10) 0.095(10) -0.047(11) 0.005(10) 0.162(10)
C4 0.098(8) 0.108(9) 0.062(6) 0.000(6) 0.028(6) 0.060(7)
C5 0.070(9) 0.37(3) 0.26(3) -0.27(3) 0.046(12) -0.054(14)
N11 0.052(4) 0.048(4) 0.109(7) -0.021(4) 0.025(4) 0.001(3)
N12 0.041(3) 0.039(3) 0.071(4) -0.015(3) 0.024(3) 0.003(3)
C13 0.066(6) 0.065(6) 0.110(8) -0.032(6) 0.051(6) -0.014(5)
C14 0.080(7) 0.092(8) 0.132(11) -0.047(8) 0.057(8) -0.006(6)
C15 0.070(7) 0.066(6) 0.138(11) -0.039(7) 0.042(7) 0.005(5)
N21 0.056(4) 0.040(4) 0.147(8) 0.024(4) 0.048(5) 0.010(3)
N22 0.037(3) 0.040(3) 0.053(4) 0.008(3) 0.016(3) 0.003(3)
C23 0.035(4) 0.050(4) 0.067(5) 0.014(4) 0.021(4) 0.005(3)
C24 0.042(4) 0.055(5) 0.102(7) 0.011(5) 0.026(5) -0.009(4)
C25 0.062(6) 0.049(5) 0.119(9) 0.023(5) 0.027(6) -0.001(4)
C31 0.075(7) 0.166(12) 0.085(8) 0.020(8) 0.052(6) 0.033(8)
C32 0.21(2) 0.21(2) 0.22(2) 0.044(17) 0.170(19) 0.099(17)
C33 0.113(11) 0.197(19) 0.140(14) -0.051(13) 0.094(11) -0.027(12)
C34 0.21(2) 0.184(19) 0.171(18) -0.006(15) 0.155(18) -0.010(16)
C35 0.132(13) 0.23(2) 0.153(15) 0.080(15) 0.087(13) 0.017(13)
C36 0.063(6) 0.141(10) 0.050(5) 0.010(6) 0.024(5) -0.003(6)
C41 0.119(9) 0.051(5) 0.054(5) -0.004(4) 0.019(6) 0.017(5)
C42 0.097(7) 0.051(5) 0.062(6) -0.008(4) 0.014(5) 0.001(5)
C43 0.129(10) 0.082(8) 0.072(7) -0.011(6) 0.017(7) -0.026(7)
C44 0.162(14) 0.062(7) 0.106(10) -0.015(7) 0.033(10) -0.013(8)
C45 0.228(18) 0.046(6) 0.102(10) -0.019(6) 0.070(11) -0.011(9)
C46 0.151(12) 0.063(7) 0.083(8) -0.004(6) 0.032(8) 0.030(7)
C51 0.046(5) 0.072(6) 0.066(6) -0.002(5) 0.010(4) 0.003(4)
C52 0.063(6) 0.089(8) 0.106(9) -0.007(7) 0.011(6) 0.004(6)
C53 0.061(6) 0.086(7) 0.072(6) 0.025(5) 0.016(5) 0.001(5)
C54 0.078(7) 0.104(9) 0.097(9) -0.027(7) -0.024(7) -0.013(7)
C55 0.054(6) 0.096(8) 0.129(11) -0.034(8) 0.009(6) -0.015(6)
C56 0.055(5) 0.071(6) 0.050(5) -0.005(4) 0.017(4) -0.006(4)
C61 0.069(5) 0.040(4) 0.057(5) 0.003(4) 0.020(4) -0.004(4)
C62 0.077(6) 0.042(5) 0.084(7) 0.011(5) -0.005(5) 0.000(4)
C63 0.120(10) 0.045(5) 0.107(9) 0.018(6) 0.010(8) -0.008(6)
C64 0.126(10) 0.073(7) 0.075(7) 0.009(6) 0.023(7) -0.039(7)
C65 0.117(9) 0.061(6) 0.080(7) 0.002(5) 0.043(7) -0.021(6)
C66 0.095(7) 0.052(5) 0.062(6) 0.002(4) 0.033(5) -0.006(5)

loop_
_atom_type_symbol
_atom_type_description
_atom_type_scat_dispersion_real
_atom_type_scat_dispersion_imag
_atom_type_scat_source
C C 0.0033 0.0016 'International Tables Vol C Tables 4.2.6.8 and 6.1.1.4'
H H 0.0000 0.0000 'International Tables Vol C Tables 4.2.6.8 and 6.1.1.4'
B B 0.0013 0.0007 'International Tables Vol C Tables 4.2.6.8 and 6.1.1.4'
N N 0.0061 0.0033 'International Tables Vol C Tables 4.2.6.8 and 6.1.1.4'
O O 0.0106 0.0060 'International Tables Vol C Tables 4.2.6.8 and 6.1.1.4'
P P 0.1023 0.0942 'International Tables Vol C Tables 4.2.6.8 and 6.1.1.4'
Cl Cl 0.1484 0.1585 'International Tables Vol C Tables 4.2.6.8 and 6.1.1.4'
Ru Ru -1.2594 0.8363 'International Tables Vol C Tables 4.2.6.8 and 6.1.1.4'

loop_
_exptl_crystal_face_index_h
_exptl_crystal_face_index_k
_exptl_crystal_face_index_l
_exptl_crystal_face_perp_dist
1 0 0 0.170
-1 0 0 0.180
0 1 0 0.030
0 -1 0 0.050
0 0 1 0.090
0 0 -1 0.110
3 0 -4 0.181
1 16 0 0.052
-1 -10 0 0.102

loop_
_geom_angle_atom_site_label_1
_geom_angle_atom_site_label_2
_geom_angle_atom_site_label_3
_geom_angle
N22 Ru1 N12 83.9(2)
N22 Ru1 O1 79.0(2)
N12 Ru1 O1 75.0(2)
N22 Ru1 P2 95.64(17)
N12 Ru1 P2 103.08(19)
O1 Ru1 P2 174.41(14)
N22 Ru1 P1 93.80(19)
N12 Ru1 P1 172.90(19)
O1 Ru1 P1 98.02(15)
P2 Ru1 P1 83.80(8)
N22 Ru1 Cl1 167.88(17)
N12 Ru1 Cl1 87.21(17)
O1 Ru1 Cl1 90.78(14)
P2 Ru1 Cl1 94.37(8)
P1 Ru1 Cl1 94.05(9)
C41 P1 C3 100.3(7)
C41 P1 C31 109.7(6)
C3 P1 C31 105.0(7)
C41 P1 Ru1 116.7(3)
C3 P1 Ru1 107.7(4)
C31 P1 Ru1 115.7(5)
C1 O1 B1 112.1(7)
C1 O1 Ru1 121.9(6)
B1 O1 Ru1 100.9(5)
O2 B1 O1 118.3(10)
O2 B1 N11 112.6(8)
O1 B1 N11 108.6(8)
O2 B1 N21 111.1(8)
O1 B1 N21 103.4(7)
N11 B1 N21 101.1(9)
C4 P2 C51 99.5(5)
C4 P2 C61 103.6(5)
C51 P2 C61 108.9(4)
C4 P2 Ru1 108.9(3)
C51 P2 Ru1 117.7(3)
C61 P2 Ru1 116.0(3)
B1 O2 C2 117.8(10)
C4 C3 P1 116.7(9)
C3 C4 P2 115.8(9)
N12 N11 C15 110.2(10)
N12 N11 B1 116.1(7)
C15 N11 B1 133.7(10)
C13 N12 N11 107.4(7)
C13 N12 Ru1 141.2(6)
N11 N12 Ru1 111.1(5)
N12 C13 C14 110.4(11)
C13 C14 C15 104.7(10)
N11 C15 C14 107.4(10)
C25 N21 N22 109.4(7)
C25 N21 B1 132.8(7)
N22 N21 B1 117.8(6)
C23 N22 N21 105.7(6)
C23 N22 Ru1 143.3(5)
N21 N22 Ru1 111.0(4)
N22 C23 C24 112.3(7)
C25 C24 C23 104.0(7)
N21 C25 C24 108.6(8)
C32 C31 C36 113.4(12)
C32 C31 P1 126.4(13)
C36 C31 P1 114.1(7)
C31 C32 C33 122.3(17)
C32 C33 C34 112.4(13)
C35 C34 C33 119.9(16)
C34 C35 C36 116.3(17)
C31 C36 C35 115.5(10)
C46 C41 C42 107.7(8)
C46 C41 P1 117.7(9)
C42 C41 P1 111.5(6)
C41 C42 C43 111.5(9)
C44 C43 C42 111.2(11)
C45 C44 C43 112.8(12)
C44 C45 C46 110.1(10)
C41 C46 C45 111.2(11)
C52 C51 C56 110.7(8)
C52 C51 P2 121.2(7)
C56 C51 P2 114.6(6)
C51 C52 C53 112.3(9)
C54 C53 C52 111.0(9)
C55 C54 C53 114.8(10)
C54 C55 C56 115.4(10)
C55 C56 C51 114.5(8)
C66 C61 C62 110.5(8)
C66 C61 P2 111.4(6)
C62 C61 P2 116.2(7)
C63 C62 C61 111.3(9)
C64 C63 C62 110.7(9)
C63 C64 C65 108.8(9)
C64 C65 C66 111.7(10)
C61 C66 C65 111.2(8)

loop_
_geom_bond_atom_site_label_1
_geom_bond_atom_site_label_2
_geom_bond_distance
Ru1 N22 2.072(6)
Ru1 N12 2.222(6)
Ru1 O1 2.257(5)
Ru1 P2 2.265(2)
Ru1 P1 2.283(2)
Ru1 Cl1 2.429(2)
P1 C41 1.867(11)
P1 C3 1.869(12)
P1 C31 1.861(12)
O1 C1 1.399(10)
O1 B1 1.449(12)
B1 O2 1.412(12)
B1 N11 1.524(15)
B1 N21 1.629(13)
P2 C4 1.819(9)
P2 C51 1.850(9)
P2 C61 1.860(8)
O2 C2 1.469(16)
O3 C5 1.06(3)
C3 C4 1.296(16)
N11 N12 1.346(10)
N11 C15 1.347(13)
N12 C13 1.323(12)
C13 C14 1.392(14)
C14 C15 1.396(18)
N21 C25 1.342(11)
N21 N22 1.358(9)
N22 C23 1.320(9)
C23 C24 1.367(11)
C24 C25 1.375(12)
C31 C32 1.347(17)
C31 C36 1.488(16)
C32 C33 1.47(2)
C33 C34 1.48(2)
C34 C35 1.36(2)
C35 C36 1.525(17)
C41 C46 1.526(13)
C41 C42 1.516(14)
C42 C43 1.537(14)
C43 C44 1.479(17)
C44 C45 1.445(19)
C45 C46 1.542(19)
C51 C52 1.491(14)
C51 C56 1.529(12)
C52 C53 1.520(14)
C53 C54 1.520(16)
C54 C55 1.432(16)
C55 C56 1.493(12)
C61 C66 1.520(12)
C61 C62 1.548(12)
C62 C63 1.520(15)
C63 C64 1.551(17)
C64 C65 1.513(16)
C65 C66 1.535(12)
